data_4102726
loop_
_publ_author_name
'Shigeru Yamaguchi'
'Hiroshi Shinokubo'
'Atsuhiro Osuka'

_publ_section_title
;
 \h2-Porphyrin Ru(II) \p Complexes
;
_journal_name_full 'Journal of the American Chemical Society'
_journal_page_first 9992
_journal_page_last 9993
_journal_paper_doi 10.1021/ja104842h
_journal_volume 132
_journal_year 2010
_chemical_formula_sum 'C99 H108 Cl3 N7 O4 Ru'
_chemical_formula_weight 1667.34
_chemical_name_systematic
; 
 ? 
;
_space_group_IT_number 2
_symmetry_cell_setting triclinic
_symmetry_Int_Tables_number 2
_symmetry_space_group_name_Hall '-P 1'
_symmetry_space_group_name_H-M 'P -1'
_atom_sites_solution_hydrogens geom
_atom_sites_solution_primary direct
_atom_sites_solution_secondary difmap
_audit_creation_method SHELXL-97
_cell_angle_alpha 66.592(5)
_cell_angle_beta 71.642(5)
_cell_angle_gamma 75.795(5)
_cell_formula_units_Z 2
_cell_length_a 16.015(5)
_cell_length_b 16.550(5)
_cell_length_c 20.775(5)
_cell_measurement_reflns_used 5643
_cell_measurement_temperature 90(2)
_cell_measurement_theta_max 28.07
_cell_measurement_theta_min 2.39
_cell_volume 4750(2)
_computing_cell_refinement 'Bruker SMART'
_computing_data_collection 'Bruker SMART'
_computing_data_reduction 'Bruker SAINT'
_computing_molecular_graphics 'Bruker SHELXTL'
_computing_publication_material 'Bruker SHELXTL'
_computing_structure_refinement 'SHELXL-97 (Sheldrick, 1997)'
_computing_structure_solution 'SHELXS-97 (Sheldrick, 1990)'
_diffrn_ambient_temperature 293(2)
_diffrn_detector_area_resol_mean 8.366
_diffrn_measured_fraction_theta_full 0.971
_diffrn_measured_fraction_theta_max 0.971
_diffrn_measurement_device_type 'CCD area detector'
_diffrn_measurement_method 'phi and omega scans'
_diffrn_radiation_monochromator graphite
_diffrn_radiation_source 'fine-focus sealed tube'
_diffrn_radiation_type MoK\a
_diffrn_radiation_wavelength 0.71069
_diffrn_reflns_av_R_equivalents 0.0455
_diffrn_reflns_av_sigmaI/netI 0.0954
_diffrn_reflns_limit_h_max 15
_diffrn_reflns_limit_h_min -19
_diffrn_reflns_limit_k_max 19
_diffrn_reflns_limit_k_min -19
_diffrn_reflns_limit_l_max 24
_diffrn_reflns_limit_l_min -24
_diffrn_reflns_number 22829
_diffrn_reflns_theta_full 25.00
_diffrn_reflns_theta_max 25.00
_diffrn_reflns_theta_min 1.10
_exptl_absorpt_coefficient_mu 0.301
_exptl_absorpt_correction_T_max 0.942
_exptl_absorpt_correction_T_min 0.897
_exptl_absorpt_correction_type empirical
_exptl_crystal_colour green
_exptl_crystal_density_diffrn 1.166
_exptl_crystal_density_method 'not measured'
_exptl_crystal_description prism
_exptl_crystal_F_000 1756
_exptl_crystal_size_max 0.40
_exptl_crystal_size_mid 0.30
_exptl_crystal_size_min 0.20
_refine_diff_density_max 2.497
_refine_diff_density_min -1.025
_refine_diff_density_rms 0.153
_refine_ls_extinction_method none
_refine_ls_goodness_of_fit_ref 1.113
_refine_ls_hydrogen_treatment constr
_refine_ls_matrix_type full
_refine_ls_number_parameters 1048
_refine_ls_number_reflns 16236
_refine_ls_number_restraints 82
_refine_ls_restrained_S_all 1.126
_refine_ls_R_factor_all 0.1170
_refine_ls_R_factor_gt 0.0902
_refine_ls_shift/su_max 0.003
_refine_ls_shift/su_mean 0.000
_refine_ls_structure_factor_coef Fsqd
_refine_ls_weighting_details 'calc w=1/[\s^2^(Fo^2^)+(0.1083P)^2^+25.2774P] where P=(Fo^2^+2Fc^2^)/3'
_refine_ls_weighting_scheme calc
_refine_ls_wR_factor_gt 0.2264
_refine_ls_wR_factor_ref 0.2467
_reflns_number_gt 12494
_reflns_number_total 16236
_reflns_threshold_expression >2sigma(I)
_cod_data_source_file ja104842h_si_002.cif
_cod_data_source_block 00428yam
_cod_database_code 4102726

loop_
_symmetry_equiv_pos_as_xyz
'x, y, z'
'-x, -y, -z'

loop_
_atom_site_label
_atom_site_type_symbol
_atom_site_fract_x
_atom_site_fract_y
_atom_site_fract_z
_atom_site_U_iso_or_equiv
_atom_site_adp_type
_atom_site_occupancy
_atom_site_symmetry_multiplicity
_atom_site_calc_flag
_atom_site_refinement_flags
_atom_site_disorder_assembly
_atom_site_disorder_group
C1 C 0.0960(4) 0.2564(4) 0.5333(3) 0.0102(11) Uani 1 1 d . . .
C2 C 0.1898(4) 0.2561(4) 0.4973(3) 0.0125(12) Uani 1 1 d . . .
C3 C 0.2339(4) 0.1903(4) 0.5439(3) 0.0149(12) Uani 1 1 d . . .
H1 H 0.2951 0.1743 0.5372 0.018 Uiso 1 1 calc R . .
C4 C 0.1648(4) 0.1495(4) 0.6074(3) 0.0120(12) Uani 1 1 d . . .
C5 C 0.1836(4) 0.0671(4) 0.6648(3) 0.0149(12) Uani 1 1 d . . .
C6 C 0.1174(4) 0.0168(4) 0.7130(3) 0.0179(13) Uani 1 1 d . . .
C7 C 0.1260(5) -0.0744(5) 0.7626(4) 0.0287(16) Uani 1 1 d . . .
H2 H 0.1790 -0.1099 0.7710 0.034 Uiso 1 1 calc R . .
C8 C 0.0436(5) -0.0989(5) 0.7945(4) 0.0283(16) Uani 1 1 d . . .
H3 H 0.0307 -0.1551 0.8264 0.034 Uiso 1 1 calc R . .
C9 C -0.0209(4) -0.0219(4) 0.7702(3) 0.0196(14) Uani 1 1 d . . .
C10 C -0.1125(4) -0.0145(4) 0.7945(3) 0.0179(13) Uani 1 1 d . . .
C11 C -0.1731(4) 0.0668(4) 0.7802(3) 0.0191(13) Uani 1 1 d . . .
C12 C -0.2661(4) 0.0714(5) 0.8186(4) 0.0276(16) Uani 1 1 d . . .
H4 H -0.2960 0.0241 0.8516 0.033 Uiso 1 1 calc R . .
C13 C -0.3007(4) 0.1583(5) 0.7970(4) 0.0262(15) Uani 1 1 d . . .
H5 H -0.3588 0.1824 0.8129 0.031 Uiso 1 1 calc R . .
C14 C -0.2293(4) 0.2065(4) 0.7442(3) 0.0186(13) Uani 1 1 d . . .
C15 C -0.2396(4) 0.2984(4) 0.7059(3) 0.0176(13) Uani 1 1 d . . .
C16 C -0.1735(4) 0.3433(4) 0.6445(3) 0.0094(11) Uani 1 1 d U . .
C17 C -0.1775(4) 0.4320(4) 0.6009(3) 0.0173(13) Uani 1 1 d . . .
H6 H -0.2234 0.4771 0.6075 0.021 Uiso 1 1 calc R . .
C18 C -0.1011(4) 0.4415(4) 0.5461(3) 0.0145(12) Uani 1 1 d . . .
H7 H -0.0860 0.4941 0.5090 0.017 Uiso 1 1 calc R . .
C19 C -0.0501(4) 0.3572(4) 0.5565(3) 0.0128(12) Uani 1 1 d . . .
C20 C 0.0327(4) 0.3347(4) 0.5099(3) 0.0108(11) Uani 1 1 d . . .
H8 H 0.0465 0.3725 0.4621 0.013 Uiso 1 1 calc R . .
C21 C 0.2792(4) 0.0340(4) 0.6657(3) 0.0174(13) Uani 1 1 d . . .
C22 C 0.3222(4) -0.0430(4) 0.6499(4) 0.0217(14) Uani 1 1 d . . .
H9 H 0.2900 -0.0760 0.6414 0.026 Uiso 1 1 calc R . .
C23 C 0.4125(5) -0.0709(5) 0.6468(4) 0.0281(16) Uani 1 1 d . . .
C24 C 0.4577(4) -0.0207(5) 0.6623(4) 0.0321(17) Uani 1 1 d . . .
H10 H 0.5177 -0.0390 0.6612 0.039 Uiso 1 1 calc R . .
C25 C 0.4162(5) 0.0556(5) 0.6794(4) 0.0324(17) Uani 1 1 d . . .
C26 C 0.3262(4) 0.0817(4) 0.6809(4) 0.0234(15) Uani 1 1 d . . .
H11 H 0.2971 0.1321 0.6922 0.028 Uiso 1 1 calc R . .
C27 C 0.4609(5) -0.1541(5) 0.6280(4) 0.0376(19) Uani 1 1 d . . .
C28 C 0.5541(8) -0.1371(7) 0.5795(7) 0.109(6) Uani 1 1 d . . .
H127 H 0.5855 -0.1194 0.6031 0.163 Uiso 1 1 calc R . .
H128 H 0.5491 -0.0907 0.5343 0.163 Uiso 1 1 calc R . .
H129 H 0.5858 -0.1905 0.5709 0.163 Uiso 1 1 calc R . .
C29 C 0.4726(6) -0.2316(5) 0.6974(5) 0.045(2) Uani 1 1 d . . .
H37 H 0.5021 -0.2838 0.6859 0.067 Uiso 1 1 calc R . .
H38 H 0.4154 -0.2427 0.7298 0.067 Uiso 1 1 calc R . .
H39 H 0.5075 -0.2168 0.7202 0.067 Uiso 1 1 calc R . .
C30 C 0.4074(9) -0.1832(8) 0.5932(7) 0.085(4) Uani 1 1 d U . .
H40 H 0.4413 -0.2327 0.5792 0.127 Uiso 1 1 calc R . .
H41 H 0.3946 -0.1347 0.5512 0.127 Uiso 1 1 calc R . .
H42 H 0.3527 -0.2004 0.6273 0.127 Uiso 1 1 calc R . .
C31 C 0.4695(6) 0.1095(6) 0.6942(6) 0.054(2) Uani 1 1 d U . .
C32 C 0.5295(12) 0.0481(12) 0.7487(11) 0.129(5) Uani 1 1 d U . .
H43 H 0.5513 0.0845 0.7644 0.194 Uiso 1 1 calc R . .
H44 H 0.5787 0.0152 0.7248 0.194 Uiso 1 1 calc R . .
H45 H 0.4947 0.0075 0.7899 0.194 Uiso 1 1 calc R . .
C33 C 0.5149(12) 0.1723(11) 0.6261(8) 0.125(5) Uani 1 1 d U . .
H46 H 0.5458 0.2068 0.6365 0.187 Uiso 1 1 calc R . .
H47 H 0.4719 0.2113 0.6000 0.187 Uiso 1 1 calc R . .
H48 H 0.5566 0.1399 0.5972 0.187 Uiso 1 1 calc R . .
C34 C 0.4111(8) 0.1687(10) 0.7368(7) 0.087(4) Uani 1 1 d U . .
H49 H 0.3801 0.1325 0.7832 0.130 Uiso 1 1 calc R . .
H50 H 0.3690 0.2094 0.7106 0.130 Uiso 1 1 calc R . .
H51 H 0.4477 0.2016 0.7433 0.130 Uiso 1 1 calc R . .
C35 C -0.1549(4) -0.0968(4) 0.8444(4) 0.0235(15) Uani 1 1 d . . .
C36 C -0.2062(4) -0.1284(4) 0.8187(4) 0.0242(15) Uani 1 1 d . . .
H12 H -0.2096 -0.1013 0.7708 0.029 Uiso 1 1 calc R . .
C37 C -0.2521(5) -0.1995(5) 0.8634(4) 0.0281(16) Uani 1 1 d . . .
C38 C -0.2487(6) -0.2351(6) 0.9370(5) 0.052(2) Uani 1 1 d . . .
H13 H -0.2821 -0.2806 0.9684 0.062 Uiso 1 1 calc R . .
C39 C -0.1982(8) -0.2056(8) 0.9649(5) 0.068(3) Uani 1 1 d . . .
C40 C -0.1506(6) -0.1359(6) 0.9167(5) 0.046(2) Uani 1 1 d . . .
H14 H -0.1153 -0.1150 0.9331 0.055 Uiso 1 1 calc R . .
C41 C -0.3122(5) -0.2336(5) 0.8366(4) 0.0359(19) Uani 1 1 d . . .
C42 C -0.2910(8) -0.3358(6) 0.8613(5) 0.059(3) Uani 1 1 d . . .
H52 H -0.3120 -0.3607 0.9129 0.088 Uiso 1 1 calc R . .
H53 H -0.2279 -0.3527 0.8478 0.088 Uiso 1 1 calc R . .
H54 H -0.3198 -0.3578 0.8386 0.088 Uiso 1 1 calc R . .
C43 C -0.4084(6) -0.2076(9) 0.8718(6) 0.069(3) Uani 1 1 d . . .
H55 H -0.4226 -0.1440 0.8547 0.103 Uiso 1 1 calc R . .
H56 H -0.4169 -0.2294 0.9234 0.103 Uiso 1 1 calc R . .
H57 H -0.4466 -0.2329 0.8596 0.103 Uiso 1 1 calc R . .
C44 C -0.2960(5) -0.1963(5) 0.7545(5) 0.0373(19) Uani 1 1 d . . .
H58 H -0.3342 -0.2189 0.7401 0.056 Uiso 1 1 calc R . .
H59 H -0.2351 -0.2138 0.7331 0.056 Uiso 1 1 calc R . .
H60 H -0.3084 -0.1326 0.7385 0.056 Uiso 1 1 calc R . .
C45 C -0.1940(12) -0.2453(12) 1.0459(7) 0.109(5) Uani 1 1 d U . .
C46 C -0.2524(12) -0.3148(12) 1.0902(7) 0.138(6) Uani 1 1 d U . .
H61 H -0.2528 -0.3323 1.1402 0.206 Uiso 1 1 calc R . .
H62 H -0.2307 -0.3654 1.0749 0.206 Uiso 1 1 calc R . .
H63 H -0.3117 -0.2918 1.0841 0.206 Uiso 1 1 calc R . .
C47 C -0.0958(13) -0.2844(13) 1.0452(8) 0.147(7) Uani 1 1 d U . .
H64 H -0.0595 -0.2375 1.0199 0.221 Uiso 1 1 calc R . .
H65 H -0.0774 -0.3272 1.0213 0.221 Uiso 1 1 calc R . .
H66 H -0.0895 -0.3127 1.0940 0.221 Uiso 1 1 calc R . .
C48 C -0.2189(13) -0.1743(13) 1.0773(7) 0.128(6) Uani 1 1 d U . .
H67 H -0.2800 -0.1496 1.0781 0.193 Uiso 1 1 calc R . .
H68 H -0.1818 -0.1286 1.0484 0.193 Uiso 1 1 calc R . .
H69 H -0.2112 -0.1987 1.1257 0.193 Uiso 1 1 calc R . .
C49 C -0.3254(4) 0.3529(4) 0.7276(4) 0.0206(14) Uani 1 1 d . . .
C50 C -0.3796(4) 0.3966(5) 0.6793(4) 0.0243(15) Uani 1 1 d . . .
H15 H -0.3613 0.3924 0.6334 0.029 Uiso 1 1 calc R . .
C51 C -0.4618(4) 0.4469(5) 0.6993(5) 0.0320(18) Uani 1 1 d . . .
C52 C -0.4866(5) 0.4520(5) 0.7679(5) 0.036(2) Uani 1 1 d . . .
H16 H -0.5411 0.4841 0.7819 0.043 Uiso 1 1 calc R . .
C53 C -0.4327(5) 0.4109(5) 0.8168(4) 0.0361(19) Uani 1 1 d . . .
C54 C -0.3529(5) 0.3607(5) 0.7962(4) 0.0289(16) Uani 1 1 d . . .
H17 H -0.3170 0.3316 0.8285 0.035 Uiso 1 1 calc R . .
C55 C -0.5198(5) 0.4933(6) 0.6449(6) 0.044(2) Uani 1 1 d . . .
C56 C -0.5366(6) 0.4248(6) 0.6188(7) 0.057(3) Uani 1 1 d . . .
H70 H -0.4808 0.3947 0.5995 0.085 Uiso 1 1 calc R . .
H71 H -0.5688 0.4548 0.5819 0.085 Uiso 1 1 calc R . .
H72 H -0.5706 0.3822 0.6588 0.085 Uiso 1 1 calc R . .
C57 C -0.6106(6) 0.5384(7) 0.6783(7) 0.067(3) Uani 1 1 d . . .
H73 H -0.6436 0.4939 0.7169 0.101 Uiso 1 1 calc R . .
H74 H -0.6432 0.5700 0.6418 0.101 Uiso 1 1 calc R . .
H75 H -0.6012 0.5792 0.6968 0.101 Uiso 1 1 calc R . .
C58 C -0.4702(6) 0.5653(6) 0.5783(6) 0.058(3) Uani 1 1 d . . .
H76 H -0.4590 0.6082 0.5937 0.087 Uiso 1 1 calc R . .
H77 H -0.5062 0.5944 0.5440 0.087 Uiso 1 1 calc R . .
H78 H -0.4148 0.5375 0.5560 0.087 Uiso 1 1 calc R . .
C59 C -0.4645(7) 0.4227(8) 0.8910(6) 0.063(3) Uani 1 1 d U . .
C60 C -0.3977(12) 0.3829(13) 0.9316(9) 0.125(5) Uani 1 1 d U . .
H79 H -0.3955 0.3195 0.9502 0.187 Uiso 1 1 calc R . .
H80 H -0.4122 0.4043 0.9711 0.187 Uiso 1 1 calc R . .
H81 H -0.3409 0.3985 0.9007 0.187 Uiso 1 1 calc R . .
C61 C -0.5539(9) 0.3961(11) 0.9298(7) 0.100(5) Uani 1 1 d U . .
H82 H -0.5522 0.3347 0.9373 0.150 Uiso 1 1 calc R . .
H83 H -0.5957 0.4321 0.9016 0.150 Uiso 1 1 calc R . .
H84 H -0.5716 0.4043 0.9757 0.150 Uiso 1 1 calc R . .
C62 C -0.4726(11) 0.5233(9) 0.8788(7) 0.103(5) Uani 1 1 d U . .
H85 H -0.4893 0.5313 0.9248 0.155 Uiso 1 1 calc R . .
H86 H -0.5170 0.5565 0.8525 0.155 Uiso 1 1 calc R . .
H87 H -0.4165 0.5442 0.8517 0.155 Uiso 1 1 calc R . .
C63 C 0.2166(4) 0.3103(4) 0.4206(3) 0.0140(12) Uani 1 1 d . . .
C64 C 0.2918(4) 0.3517(4) 0.3871(4) 0.0170(13) Uani 1 1 d . . .
H18 H 0.3336 0.3429 0.4126 0.020 Uiso 1 1 calc R . .
C65 C 0.3049(4) 0.4069(4) 0.3146(4) 0.0221(14) Uani 1 1 d . . .
H19 H 0.3549 0.4359 0.2913 0.027 Uiso 1 1 calc R . .
C66 C 0.2413(4) 0.4176(4) 0.2782(4) 0.0214(14) Uani 1 1 d . . .
H20 H 0.2473 0.4555 0.2304 0.026 Uiso 1 1 calc R . .
C67 C 0.1691(4) 0.3714(4) 0.3137(3) 0.0173(13) Uani 1 1 d . . .
H21 H 0.1283 0.3771 0.2882 0.021 Uiso 1 1 calc R . .
C68 C -0.0396(4) 0.0960(4) 0.5539(3) 0.0116(12) Uani 1 1 d . . .
C69 C -0.1082(4) 0.0505(4) 0.6037(3) 0.0207(14) Uani 1 1 d . . .
H22 H -0.0972 -0.0090 0.6319 0.025 Uiso 1 1 calc R . .
C70 C -0.1941(4) 0.0961(5) 0.6104(4) 0.0233(15) Uani 1 1 d . . .
H23 H -0.2409 0.0678 0.6451 0.028 Uiso 1 1 calc R . .
C71 C -0.2105(4) 0.1838(5) 0.5656(4) 0.0220(14) Uani 1 1 d . . .
H24 H -0.2683 0.2132 0.5685 0.026 Uiso 1 1 calc R . .
C72 C -0.1398(4) 0.2271(4) 0.5166(4) 0.0179(13) Uani 1 1 d . . .
C73 C 0.0552(4) 0.0574(4) 0.5372(3) 0.0130(12) Uani 1 1 d . . .
C74 C 0.0856(4) -0.0323(4) 0.5719(3) 0.0177(13) Uani 1 1 d . . .
H25 H 0.0466 -0.0693 0.6086 0.021 Uiso 1 1 calc R . .
C75 C 0.1740(5) -0.0649(4) 0.5510(4) 0.0219(14) Uani 1 1 d . . .
H26 H 0.1954 -0.1239 0.5738 0.026 Uiso 1 1 calc R . .
C76 C 0.2307(5) -0.0076(4) 0.4950(4) 0.0238(15) Uani 1 1 d . . .
H27 H 0.2902 -0.0280 0.4791 0.029 Uiso 1 1 calc R . .
C77 C 0.1962(4) 0.0803(4) 0.4637(3) 0.0153(13) Uani 1 1 d . . .
H28 H 0.2341 0.1182 0.4265 0.018 Uiso 1 1 calc R . .
C78 C -0.0586(4) 0.3485(4) 0.4219(3) 0.0172(13) Uani 1 1 d . . .
C79 C -0.1418(4) 0.3193(4) 0.4633(3) 0.0162(13) Uani 1 1 d . . .
C80 C -0.2198(4) 0.3790(5) 0.4556(4) 0.0250(15) Uani 1 1 d . . .
H29 H -0.2745 0.3597 0.4820 0.030 Uiso 1 1 calc R . .
C81 C -0.2168(5) 0.4649(5) 0.4101(4) 0.0280(16) Uani 1 1 d . . .
H30 H -0.2697 0.5033 0.4064 0.034 Uiso 1 1 calc R . .
C82 C -0.1354(4) 0.4973(4) 0.3682(4) 0.0221(15) Uani 1 1 d . A .
C83 C -0.0577(4) 0.4368(4) 0.3753(3) 0.0153(13) Uani 1 1 d . . .
H31 H -0.0033 0.4562 0.3479 0.018 Uiso 1 1 calc R . .
C84 C -0.1324(5) 0.5942(5) 0.3205(5) 0.0345(19) Uani 1 1 d . . .
C85 C -0.0409(8) 0.6180(7) 0.2864(8) 0.044(4) Uani 0.681(15) 1 d P A 1
H109 H -0.0085 0.5827 0.2568 0.066 Uiso 0.681(15) 1 calc PR A 1
H110 H -0.0113 0.6067 0.3233 0.066 Uiso 0.681(15) 1 calc PR A 1
H111 H -0.0438 0.6798 0.2569 0.066 Uiso 0.681(15) 1 calc PR A 1
C86 C -0.1840(10) 0.6160(8) 0.2653(7) 0.040(3) Uani 0.681(15) 1 d P A 1
H88T H -0.2409 0.5959 0.2889 0.060 Uiso 0.681(15) 1 calc PR A 1
H113 H -0.1520 0.5869 0.2310 0.060 Uiso 0.681(15) 1 calc PR A 1
H114 H -0.1920 0.6791 0.2405 0.060 Uiso 0.681(15) 1 calc PR A 1
C87 C -0.1826(9) 0.6512(7) 0.3710(7) 0.041(3) Uani 0.681(15) 1 d P A 1
H115 H -0.1745 0.7124 0.3448 0.062 Uiso 0.681(15) 1 calc PR A 1
H116 H -0.1589 0.6295 0.4129 0.062 Uiso 0.681(15) 1 calc PR A 1
H117 H -0.2449 0.6462 0.3860 0.062 Uiso 0.681(15) 1 calc PR A 1
C85T C -0.067(2) 0.5980(17) 0.2363(13) 0.049(9) Uani 0.319(15) 1 d P A 2
H118 H -0.0935 0.5714 0.2154 0.074 Uiso 0.319(15) 1 calc PR A 2
H119 H -0.0090 0.5658 0.2406 0.074 Uiso 0.319(15) 1 calc PR A 2
H120 H -0.0615 0.6587 0.2058 0.074 Uiso 0.319(15) 1 calc PR A 2
C87T C -0.079(2) 0.6407(17) 0.3393(17) 0.047(8) Uani 0.319(15) 1 d P A 2
H121 H -0.0657 0.6950 0.3000 0.070 Uiso 0.319(15) 1 calc PR A 2
H122 H -0.0247 0.6030 0.3479 0.070 Uiso 0.319(15) 1 calc PR A 2
H123 H -0.1126 0.6539 0.3821 0.070 Uiso 0.319(15) 1 calc PR A 2
C86T C -0.212(2) 0.650(2) 0.303(2) 0.066(12) Uani 0.319(15) 1 d P A 2
H124 H -0.2441 0.6179 0.2907 0.099 Uiso 0.319(15) 1 calc PR A 2
H125 H -0.1967 0.7023 0.2618 0.099 Uiso 0.319(15) 1 calc PR A 2
H126 H -0.2483 0.6663 0.3432 0.099 Uiso 0.319(15) 1 calc PR A 2
C90 C -0.037(2) 0.1228(14) 0.8986(10) 0.227(18) Uani 1 1 d . . .
C91 C 0.0513(10) 0.1066(10) 0.8575(7) 0.094(5) Uani 1 1 d . . .
H97 H 0.0509 0.1229 0.8078 0.141 Uiso 1 1 calc R . .
H98 H 0.0738 0.0447 0.8760 0.141 Uiso 1 1 calc R . .
H99 H 0.0886 0.1414 0.8609 0.141 Uiso 1 1 calc R . .
C92 C -0.0453(10) 0.0853(7) 0.9756(5) 0.091(5) Uani 1 1 d . . .
H100 H 0.0127 0.0662 0.9850 0.137 Uiso 1 1 calc R . .
H101 H -0.0774 0.0353 0.9961 0.137 Uiso 1 1 calc R . .
H102 H -0.0768 0.1293 0.9971 0.137 Uiso 1 1 calc R . .
C93 C -0.2609(13) 0.118(2) 1.0922(13) 0.174(11) Uani 1 1 d . . .
C94 C -0.1847(7) 0.1582(8) 1.0614(5) 0.061(3) Uani 1 1 d . . .
H103 H -0.1356 0.1172 1.0469 0.091 Uiso 1 1 calc R . .
H104 H -0.1726 0.1757 1.0961 0.091 Uiso 1 1 calc R . .
H105 H -0.1930 0.2097 1.0199 0.091 Uiso 1 1 calc R . .
C95 C -0.3304(9) 0.1641(19) 1.1367(9) 0.202(14) Uani 1 1 d . . .
H106 H -0.3320 0.2271 1.1125 0.303 Uiso 1 1 calc R . .
H107 H -0.3175 0.1475 1.1828 0.303 Uiso 1 1 calc R . .
H108 H -0.3870 0.1476 1.1438 0.303 Uiso 1 1 calc R . .
N1 N 0.0831(3) 0.1910(3) 0.6010(3) 0.0129(10) Uani 1 1 d . . .
N2 N 0.0272(3) 0.0454(3) 0.7206(3) 0.0151(11) Uani 1 1 d . . .
H130 H 0.0043 0.0978 0.6975 0.018 Uiso 1 1 calc R . .
N3 N -0.1518(3) 0.1482(3) 0.7355(3) 0.0160(11) Uani 1 1 d . . .
N4 N -0.0956(3) 0.2984(3) 0.6178(3) 0.0126(10) Uani 1 1 d . . .
H131 H -0.0779 0.2426 0.6364 0.015 Uiso 1 1 calc R . .
N5 N 0.1557(3) 0.3185(3) 0.3839(3) 0.0163(11) Uani 1 1 d . . .
N6 N -0.0552(3) 0.1833(3) 0.5126(3) 0.0127(10) Uani 1 1 d . . .
N7 N 0.1106(3) 0.1134(3) 0.4846(3) 0.0134(10) Uani 1 1 d . . .
Cl1 Cl 0.04271(10) 0.21587(10) 0.34560(8) 0.0170(3) Uani 1 1 d . . .
C88 C -0.0516(19) 0.3423(19) 0.2039(15) 0.069(7) Uiso 0.437(9) 1 d P B 3
C89 C -0.1250(13) 0.3661(14) 0.2498(11) 0.042(5) Uiso 0.437(9) 1 d P B 3
Cl2 Cl -0.2038(4) 0.2764(4) 0.2907(3) 0.057(2) Uiso 0.437(9) 1 d P B 3
Cl3 Cl 0.0108(6) 0.4289(6) 0.1636(5) 0.091(3) Uiso 0.437(9) 1 d P B 3
C88T C -0.2033(13) 0.3160(14) 0.2292(11) 0.071(6) Uiso 0.563(9) 1 d PD B 4
C89T C -0.1103(16) 0.338(2) 0.1841(19) 0.137(12) Uiso 0.563(9) 1 d PD B 4
Cl4 Cl -0.158(3) 0.305(3) 0.2996(17) 0.50(2) Uiso 0.563(9) 1 d PD B 4
Cl5 Cl -0.0003(16) 0.361(2) 0.1454(19) 0.440(19) Uiso 0.563(9) 1 d PD B 4
O1 O -0.290(2) 0.072(2) 1.0565(18) 0.38(2) Uani 1 1 d . . .
O2 O -0.1066(13) 0.1894(19) 0.8778(10) 0.246(11) Uani 1 1 d . . .
Ru1 Ru 0.04576(3) 0.24985(3) 0.44744(3) 0.00971(15) Uani 1 1 d . . .
O3 O 0.8525(10) 0.2998(11) 0.0767(8) 0.158(5) Uiso 1 1 d D . .
C96 C 0.841(2) 0.399(2) -0.055(2) 0.222(13) Uiso 1 1 d . . .
C97 C 0.845(3) 0.387(2) 0.011(2) 0.274(18) Uiso 1 1 d D . .
C98 C 0.770(4) 0.438(4) 0.070(3) 0.38(3) Uiso 1 1 d . . .
O4 O 0.5150(5) 0.8605(5) 0.0594(4) 0.076(2) Uiso 1 1 d . . .
C99 C 0.534(2) 0.9560(19) -0.0069(17) 0.210(12) Uiso 1 1 d . . .

loop_
_atom_site_aniso_label
_atom_site_aniso_U_11
_atom_site_aniso_U_22
_atom_site_aniso_U_33
_atom_site_aniso_U_23
_atom_site_aniso_U_13
_atom_site_aniso_U_12
C1 0.010(3) 0.013(3) 0.014(3) -0.011(2) -0.004(2) 0.001(2)
C2 0.009(3) 0.009(3) 0.021(3) -0.009(2) -0.002(2) 0.001(2)
C3 0.007(3) 0.016(3) 0.025(3) -0.010(3) -0.005(2) 0.000(2)
C4 0.010(3) 0.010(3) 0.018(3) -0.008(2) -0.004(2) 0.002(2)
C5 0.011(3) 0.017(3) 0.021(3) -0.013(3) -0.006(2) 0.004(2)
C6 0.015(3) 0.014(3) 0.019(3) -0.003(3) -0.004(3) 0.003(2)
C7 0.022(4) 0.025(4) 0.029(4) -0.006(3) -0.004(3) 0.003(3)
C8 0.029(4) 0.020(4) 0.028(4) -0.002(3) -0.009(3) 0.001(3)
C9 0.023(3) 0.019(3) 0.016(3) -0.006(3) -0.002(3) -0.006(3)
C10 0.018(3) 0.016(3) 0.019(3) -0.008(3) -0.001(3) -0.002(2)
C11 0.015(3) 0.023(3) 0.018(3) -0.007(3) 0.002(3) -0.009(3)
C12 0.019(3) 0.028(4) 0.031(4) -0.009(3) 0.004(3) -0.010(3)
C13 0.014(3) 0.024(4) 0.034(4) -0.011(3) 0.004(3) -0.003(3)
C14 0.016(3) 0.019(3) 0.023(3) -0.008(3) -0.006(3) -0.002(3)
C15 0.014(3) 0.018(3) 0.022(3) -0.008(3) -0.004(3) 0.000(2)
C16 0.006(2) 0.011(2) 0.016(3) -0.011(2) -0.004(2) 0.0030(19)
C17 0.010(3) 0.018(3) 0.028(3) -0.014(3) -0.003(3) 0.001(2)
C18 0.010(3) 0.012(3) 0.023(3) -0.009(3) -0.006(2) 0.001(2)
C19 0.013(3) 0.009(3) 0.019(3) -0.007(2) -0.006(2) -0.001(2)
C20 0.009(3) 0.010(3) 0.016(3) -0.006(2) -0.004(2) -0.002(2)
C21 0.014(3) 0.016(3) 0.016(3) -0.001(3) -0.005(2) 0.003(2)
C22 0.012(3) 0.023(4) 0.024(3) -0.010(3) 0.000(3) 0.005(3)
C23 0.022(4) 0.026(4) 0.021(4) -0.003(3) -0.005(3) 0.014(3)
C24 0.012(3) 0.033(4) 0.039(4) -0.005(3) -0.006(3) 0.008(3)
C25 0.018(4) 0.028(4) 0.049(5) -0.008(4) -0.011(3) -0.003(3)
C26 0.013(3) 0.019(3) 0.035(4) -0.006(3) -0.010(3) 0.003(3)
C27 0.031(4) 0.027(4) 0.038(4) -0.010(4) -0.005(3) 0.020(3)
C28 0.083(9) 0.028(5) 0.113(10) -0.005(6) 0.070(8) 0.015(5)
C29 0.044(5) 0.021(4) 0.054(5) -0.004(4) -0.009(4) 0.003(3)
C30 0.095(7) 0.078(7) 0.096(7) -0.063(6) -0.047(6) 0.049(5)
C31 0.032(4) 0.045(5) 0.099(7) -0.029(5) -0.028(5) -0.007(4)
C32 0.122(8) 0.119(9) 0.162(9) -0.038(7) -0.069(7) -0.017(7)
C33 0.152(12) 0.128(10) 0.120(10) -0.073(9) 0.039(9) -0.107(9)
C34 0.059(7) 0.150(11) 0.096(8) -0.080(8) -0.004(6) -0.047(7)
C35 0.016(3) 0.019(3) 0.031(4) -0.008(3) -0.001(3) -0.001(3)
C36 0.025(4) 0.017(3) 0.026(4) -0.008(3) 0.000(3) -0.001(3)
C37 0.025(4) 0.024(4) 0.033(4) -0.009(3) -0.001(3) -0.010(3)
C38 0.055(6) 0.042(5) 0.054(6) 0.009(4) -0.025(5) -0.027(4)
C39 0.086(8) 0.081(8) 0.035(5) 0.019(5) -0.033(5) -0.048(6)
C40 0.051(5) 0.049(5) 0.037(5) 0.006(4) -0.022(4) -0.028(4)
C41 0.029(4) 0.043(5) 0.044(5) -0.024(4) 0.001(4) -0.019(4)
C42 0.094(8) 0.046(6) 0.043(5) -0.018(5) -0.001(5) -0.037(6)
C43 0.028(5) 0.122(10) 0.070(7) -0.051(7) -0.002(5) -0.018(6)
C44 0.032(4) 0.038(5) 0.051(5) -0.018(4) -0.013(4) -0.012(3)
C45 0.152(10) 0.143(10) 0.052(6) 0.017(6) -0.052(7) -0.109(9)
C46 0.173(13) 0.177(14) 0.060(8) 0.042(8) -0.064(8) -0.114(11)
C47 0.177(14) 0.168(14) 0.080(9) 0.047(9) -0.082(10) -0.081(12)
C48 0.180(14) 0.174(14) 0.046(7) -0.010(8) -0.026(8) -0.099(12)
C49 0.013(3) 0.020(3) 0.029(4) -0.013(3) 0.001(3) -0.003(3)
C50 0.011(3) 0.028(4) 0.041(4) -0.021(3) -0.006(3) 0.002(3)
C51 0.015(3) 0.020(4) 0.070(6) -0.026(4) -0.009(3) -0.003(3)
C52 0.011(3) 0.039(4) 0.065(6) -0.035(4) 0.010(3) -0.010(3)
C53 0.027(4) 0.039(5) 0.040(5) -0.022(4) 0.015(4) -0.017(3)
C54 0.024(4) 0.025(4) 0.027(4) -0.007(3) 0.005(3) -0.004(3)
C55 0.020(4) 0.041(5) 0.091(7) -0.043(5) -0.026(4) 0.012(3)
C56 0.028(4) 0.058(6) 0.117(9) -0.061(6) -0.037(5) 0.014(4)
C57 0.031(5) 0.070(7) 0.143(11) -0.080(8) -0.046(6) 0.025(5)
C58 0.049(6) 0.049(6) 0.088(8) -0.018(5) -0.049(6) 0.004(4)
C59 0.059(6) 0.084(7) 0.048(5) -0.043(5) 0.018(5) -0.018(5)
C60 0.125(9) 0.158(9) 0.086(7) -0.064(7) -0.023(6) 0.022(7)
C61 0.079(8) 0.128(11) 0.055(7) -0.019(7) 0.029(6) -0.027(8)
C62 0.157(12) 0.099(9) 0.065(7) -0.057(7) 0.029(8) -0.062(9)
C63 0.015(3) 0.006(3) 0.022(3) -0.008(2) -0.004(3) 0.002(2)
C64 0.009(3) 0.013(3) 0.030(4) -0.011(3) -0.005(3) 0.003(2)
C65 0.017(3) 0.015(3) 0.030(4) -0.008(3) 0.002(3) -0.005(3)
C66 0.025(4) 0.012(3) 0.020(3) -0.003(3) -0.001(3) 0.000(3)
C67 0.020(3) 0.011(3) 0.019(3) -0.006(3) -0.004(3) 0.000(2)
C68 0.019(3) 0.012(3) 0.011(3) -0.007(2) -0.008(2) -0.003(2)
C69 0.027(4) 0.023(3) 0.020(3) -0.010(3) -0.007(3) -0.011(3)
C70 0.021(3) 0.034(4) 0.021(3) -0.012(3) -0.003(3) -0.013(3)
C71 0.017(3) 0.032(4) 0.025(4) -0.016(3) -0.003(3) -0.009(3)
C72 0.014(3) 0.017(3) 0.031(4) -0.015(3) -0.009(3) -0.002(2)
C73 0.012(3) 0.016(3) 0.014(3) -0.007(2) -0.007(2) -0.001(2)
C74 0.025(3) 0.015(3) 0.018(3) -0.005(3) -0.011(3) -0.004(3)
C75 0.032(4) 0.012(3) 0.026(4) -0.011(3) -0.014(3) 0.004(3)
C76 0.027(4) 0.020(3) 0.033(4) -0.019(3) -0.013(3) 0.005(3)
C77 0.014(3) 0.018(3) 0.014(3) -0.008(3) -0.002(2) -0.002(2)
C78 0.016(3) 0.015(3) 0.026(3) -0.013(3) -0.008(3) 0.003(2)
C79 0.012(3) 0.020(3) 0.026(3) -0.015(3) -0.010(3) 0.000(2)
C80 0.015(3) 0.028(4) 0.042(4) -0.019(3) -0.012(3) -0.003(3)
C81 0.024(4) 0.023(4) 0.047(5) -0.018(3) -0.023(3) 0.006(3)
C82 0.028(4) 0.015(3) 0.035(4) -0.014(3) -0.025(3) 0.008(3)
C83 0.019(3) 0.008(3) 0.023(3) -0.008(3) -0.011(3) 0.001(2)
C84 0.042(5) 0.016(4) 0.057(5) -0.013(4) -0.036(4) 0.006(3)
C85 0.048(8) 0.007(5) 0.064(10) 0.006(6) -0.023(7) 0.001(5)
C86 0.072(10) 0.019(6) 0.040(7) -0.004(5) -0.040(7) -0.001(6)
C87 0.051(8) 0.018(6) 0.062(9) -0.020(6) -0.029(7) 0.011(5)
C85T 0.10(3) 0.022(13) 0.023(13) 0.002(11) -0.022(14) -0.007(14)
C87T 0.07(2) 0.021(13) 0.058(19) -0.008(13) -0.027(17) -0.019(13)
C86T 0.05(2) 0.040(19) 0.09(3) 0.003(19) -0.03(2) -0.011(15)
C90 0.25(3) 0.142(18) 0.078(12) 0.018(11) 0.044(15) 0.123(19)
C91 0.128(13) 0.095(10) 0.072(8) -0.051(8) 0.000(8) -0.031(9)
C92 0.152(13) 0.032(5) 0.040(6) -0.009(5) 0.024(7) 0.006(6)
C93 0.096(14) 0.33(4) 0.17(2) -0.18(2) 0.002(13) -0.036(18)
C94 0.052(6) 0.081(8) 0.045(6) -0.029(5) 0.016(5) -0.023(5)
C95 0.044(8) 0.39(4) 0.068(10) -0.017(15) -0.015(7) 0.035(14)
N1 0.011(2) 0.012(2) 0.018(3) -0.010(2) -0.001(2) 0.0000(19)
N2 0.011(2) 0.013(3) 0.018(3) -0.004(2) -0.006(2) 0.004(2)
N3 0.013(3) 0.016(3) 0.017(3) -0.007(2) -0.002(2) 0.000(2)
N4 0.009(2) 0.009(2) 0.021(3) -0.007(2) -0.004(2) -0.0007(19)
N5 0.014(3) 0.014(3) 0.024(3) -0.013(2) -0.002(2) 0.001(2)
N6 0.014(3) 0.014(3) 0.014(3) -0.008(2) -0.006(2) 0.000(2)
N7 0.023(3) 0.011(2) 0.011(2) -0.005(2) -0.008(2) -0.005(2)
Cl1 0.0229(8) 0.0156(7) 0.0155(7) -0.0057(6) -0.0053(6) -0.0066(6)
O1 0.44(4) 0.35(4) 0.37(4) -0.25(3) 0.14(3) -0.20(3)
O2 0.190(18) 0.41(3) 0.189(17) -0.15(2) -0.105(15) 0.026(19)
Ru1 0.0096(2) 0.0066(2) 0.0147(3) -0.00485(18) -0.00387(18) -0.00099(16)

loop_
_atom_type_symbol
_atom_type_description
_atom_type_scat_dispersion_real
_atom_type_scat_dispersion_imag
_atom_type_scat_source
C C 0.0033 0.0016 'International Tables Vol C Tables 4.2.6.8 and 6.1.1.4'
H H 0.0000 0.0000 'International Tables Vol C Tables 4.2.6.8 and 6.1.1.4'
N N 0.0061 0.0033 'International Tables Vol C Tables 4.2.6.8 and 6.1.1.4'
Cl Cl 0.1484 0.1585 'International Tables Vol C Tables 4.2.6.8 and 6.1.1.4'
Ru Ru -1.2594 0.8363 'International Tables Vol C Tables 4.2.6.8 and 6.1.1.4'
O O 0.0106 0.0060 'International Tables Vol C Tables 4.2.6.8 and 6.1.1.4'

loop_
_geom_angle_atom_site_label_1
_geom_angle_atom_site_label_2
_geom_angle_atom_site_label_3
_geom_angle
_geom_angle_site_symmetry_3
N1 C1 C2 111.2(5) .
N1 C1 C20 125.2(5) .
C2 C1 C20 120.2(5) .
N1 C1 Ru1 120.1(4) .
C2 C1 Ru1 99.4(4) .
C20 C1 Ru1 69.9(3) .
C3 C2 C1 106.2(5) .
C3 C2 C63 133.4(5) .
C1 C2 C63 119.4(5) .
C2 C3 C4 105.6(5) .
C2 C3 H1 127.2 .
C4 C3 H1 127.2 .
N1 C4 C5 124.7(5) .
N1 C4 C3 112.0(5) .
C5 C4 C3 122.8(5) .
C6 C5 C4 121.9(5) .
C6 C5 C21 120.9(6) .
C4 C5 C21 116.9(5) .
N2 C6 C5 124.7(6) .
N2 C6 C7 106.3(5) .
C5 C6 C7 128.9(6) .
C8 C7 C6 108.5(6) .
C8 C7 H2 125.7 .
C6 C7 H2 125.7 .
C7 C8 C9 108.0(6) .
C7 C8 H3 126.0 .
C9 C8 H3 126.0 .
N2 C9 C10 125.9(6) .
N2 C9 C8 106.5(6) .
C10 C9 C8 127.5(6) .
C9 C10 C11 125.8(6) .
C9 C10 C35 119.0(6) .
C11 C10 C35 115.1(5) .
N3 C11 C10 126.1(6) .
N3 C11 C12 111.3(6) .
C10 C11 C12 122.4(6) .
C13 C12 C11 106.5(6) .
C13 C12 H4 126.8 .
C11 C12 H4 126.8 .
C12 C13 C14 106.6(6) .
C12 C13 H5 126.7 .
C14 C13 H5 126.7 .
N3 C14 C15 125.6(6) .
N3 C14 C13 110.1(6) .
C15 C14 C13 124.2(6) .
C14 C15 C16 123.9(5) .
C14 C15 C49 118.5(6) .
C16 C15 C49 117.6(5) .
N4 C16 C17 108.9(5) .
N4 C16 C15 121.8(5) .
C17 C16 C15 129.2(5) .
C18 C17 C16 107.6(5) .
C18 C17 H6 126.2 .
C16 C17 H6 126.2 .
C17 C18 C19 107.6(6) .
C17 C18 H7 126.2 .
C19 C18 H7 126.2 .
N4 C19 C18 107.5(5) .
N4 C19 C20 125.6(5) .
C18 C19 C20 126.9(5) .
C19 C20 C1 123.8(5) .
C19 C20 Ru1 122.6(4) .
C1 C20 Ru1 71.8(3) .
C19 C20 H8 118.1 .
C1 C20 H8 118.1 .
Ru1 C20 H8 76.1 .
C26 C21 C22 119.8(6) .
C26 C21 C5 119.3(5) .
C22 C21 C5 121.0(6) .
C23 C22 C21 120.8(7) .
C23 C22 H9 119.6 .
C21 C22 H9 119.6 .
C22 C23 C24 117.6(6) .
C22 C23 C27 121.4(7) .
C24 C23 C27 121.0(6) .
C25 C24 C23 122.8(6) .
C25 C24 H10 118.6 .
C23 C24 H10 118.6 .
C26 C25 C24 117.6(7) .
C26 C25 C31 121.7(7) .
C24 C25 C31 120.7(7) .
C21 C26 C25 121.3(6) .
C21 C26 H11 119.3 .
C25 C26 H11 119.3 .
C29 C27 C28 107.3(8) .
C29 C27 C23 109.4(7) .
C28 C27 C23 109.6(7) .
C29 C27 C30 106.8(8) .
C28 C27 C30 111.9(10) .
C23 C27 C30 111.9(7) .
C27 C28 H127 109.5 .
C27 C28 H128 109.5 .
H127 C28 H128 109.5 .
C27 C28 H129 109.5 .
H127 C28 H129 109.5 .
H128 C28 H129 109.5 .
C27 C29 H37 109.5 .
C27 C29 H38 109.5 .
H37 C29 H38 109.5 .
C27 C29 H39 109.5 .
H37 C29 H39 109.5 .
H38 C29 H39 109.5 .
C27 C30 H40 109.5 .
C27 C30 H41 109.5 .
H40 C30 H41 109.5 .
C27 C30 H42 109.5 .
H40 C30 H42 109.5 .
H41 C30 H42 109.5 .
C33 C31 C34 104.0(10) .
C33 C31 C25 110.8(10) .
C34 C31 C25 113.3(7) .
C33 C31 C32 116.0(12) .
C34 C31 C32 99.7(11) .
C25 C31 C32 112.4(9) .
C31 C32 H43 109.5 .
C31 C32 H44 109.5 .
H43 C32 H44 109.5 .
C31 C32 H45 109.5 .
H43 C32 H45 109.5 .
H44 C32 H45 109.5 .
C31 C33 H46 109.5 .
C31 C33 H47 109.5 .
H46 C33 H47 109.5 .
C31 C33 H48 109.5 .
H46 C33 H48 109.5 .
H47 C33 H48 109.5 .
C31 C34 H49 109.5 .
C31 C34 H50 109.5 .
H49 C34 H50 109.5 .
C31 C34 H51 109.5 .
H49 C34 H51 109.5 .
H50 C34 H51 109.5 .
C36 C35 C40 120.0(6) .
C36 C35 C10 118.4(6) .
C40 C35 C10 121.4(6) .
C37 C36 C35 121.2(7) .
C37 C36 H12 119.4 .
C35 C36 H12 119.4 .
C36 C37 C38 117.1(7) .
C36 C37 C41 121.9(7) .
C38 C37 C41 120.8(7) .
C39 C38 C37 123.6(8) .
C39 C38 H13 118.2 .
C37 C38 H13 118.2 .
C38 C39 C40 116.8(8) .
C38 C39 C45 123.6(9) .
C40 C39 C45 119.6(9) .
C39 C40 C35 121.3(8) .
C39 C40 H14 119.3 .
C35 C40 H14 119.3 .
C43 C41 C44 110.6(8) .
C43 C41 C42 109.4(8) .
C44 C41 C42 108.8(7) .
C43 C41 C37 108.1(7) .
C44 C41 C37 112.0(6) .
C42 C41 C37 107.9(7) .
C41 C42 H52 109.5 .
C41 C42 H53 109.5 .
H52 C42 H53 109.5 .
C41 C42 H54 109.5 .
H52 C42 H54 109.5 .
H53 C42 H54 109.5 .
C41 C43 H55 109.5 .
C41 C43 H56 109.5 .
H55 C43 H56 109.5 .
C41 C43 H57 109.5 .
H55 C43 H57 109.5 .
H56 C43 H57 109.5 .
C41 C44 H58 109.5 .
C41 C44 H59 109.5 .
H58 C44 H59 109.5 .
C41 C44 H60 109.5 .
H58 C44 H60 109.5 .
H59 C44 H60 109.5 .
C48 C45 C46 109.0(15) .
C48 C45 C47 108.7(13) .
C46 C45 C47 110.6(15) .
C48 C45 C39 110.3(13) .
C46 C45 C39 112.5(9) .
C47 C45 C39 105.6(13) .
C45 C46 H61 109.5 .
C45 C46 H62 109.5 .
H61 C46 H62 109.5 .
C45 C46 H63 109.5 .
H61 C46 H63 109.5 .
H62 C46 H63 109.5 .
C45 C47 H64 109.5 .
C45 C47 H65 109.5 .
H64 C47 H65 109.5 .
C45 C47 H66 109.5 .
H64 C47 H66 109.5 .
H65 C47 H66 109.5 .
C45 C48 H67 109.5 .
C45 C48 H68 109.5 .
H67 C48 H68 109.5 .
C45 C48 H69 109.5 .
H67 C48 H69 109.5 .
H68 C48 H69 109.5 .
C50 C49 C54 119.2(6) .
C50 C49 C15 119.8(6) .
C54 C49 C15 121.0(6) .
C49 C50 C51 120.7(7) .
C49 C50 H15 119.6 .
C51 C50 H15 119.6 .
C52 C51 C50 118.1(7) .
C52 C51 C55 122.8(7) .
C50 C51 C55 119.1(7) .
C51 C52 C53 122.5(7) .
C51 C52 H16 118.7 .
C53 C52 H16 118.7 .
C54 C53 C52 118.2(7) .
C54 C53 C59 122.9(9) .
C52 C53 C59 118.9(8) .
C53 C54 C49 121.3(7) .
C53 C54 H17 119.3 .
C49 C54 H17 119.3 .
C51 C55 C56 109.7(7) .
C51 C55 C57 111.9(8) .
C56 C55 C57 108.5(6) .
C51 C55 C58 109.2(6) .
C56 C55 C58 108.6(8) .
C57 C55 C58 108.9(8) .
C55 C56 H70 109.5 .
C55 C56 H71 109.5 .
H70 C56 H71 109.5 .
C55 C56 H72 109.5 .
H70 C56 H72 109.5 .
H71 C56 H72 109.5 .
C55 C57 H73 109.5 .
C55 C57 H74 109.5 .
H73 C57 H74 109.5 .
C55 C57 H75 109.5 .
H73 C57 H75 109.5 .
H74 C57 H75 109.5 .
C55 C58 H76 109.5 .
C55 C58 H77 109.5 .
H76 C58 H77 109.5 .
C55 C58 H78 109.5 .
H76 C58 H78 109.5 .
H77 C58 H78 109.5 .
C60 C59 C61 115.3(12) .
C60 C59 C53 111.4(10) .
C61 C59 C53 111.6(10) .
C60 C59 C62 102.5(12) .
C61 C59 C62 106.7(11) .
C53 C59 C62 108.6(9) .
C59 C60 H79 109.5 .
C59 C60 H80 109.5 .
H79 C60 H80 109.5 .
C59 C60 H81 109.5 .
H79 C60 H81 109.5 .
H80 C60 H81 109.5 .
C59 C61 H82 109.5 .
C59 C61 H83 109.5 .
H82 C61 H83 109.5 .
C59 C61 H84 109.5 .
H82 C61 H84 109.5 .
H83 C61 H84 109.5 .
C59 C62 H85 109.5 .
C59 C62 H86 109.5 .
H85 C62 H86 109.5 .
C59 C62 H87 109.5 .
H85 C62 H87 109.5 .
H86 C62 H87 109.5 .
N5 C63 C64 121.8(6) .
N5 C63 C2 111.8(5) .
C64 C63 C2 126.3(6) .
C63 C64 C65 119.6(6) .
C63 C64 H18 120.2 .
C65 C64 H18 120.2 .
C66 C65 C64 118.4(6) .
C66 C65 H19 120.8 .
C64 C65 H19 120.8 .
C67 C66 C65 119.5(6) .
C67 C66 H20 120.2 .
C65 C66 H20 120.2 .
N5 C67 C66 122.4(6) .
N5 C67 H21 118.8 .
C66 C67 H21 118.8 .
N6 C68 C69 121.2(6) .
N6 C68 C73 113.0(5) .
C69 C68 C73 125.7(6) .
C68 C69 C70 118.2(6) .
C68 C69 H22 120.9 .
C70 C69 H22 120.9 .
C69 C70 C71 120.5(6) .
C69 C70 H23 119.8 .
C71 C70 H23 119.8 .
C72 C71 C70 119.4(6) .
C72 C71 H24 120.3 .
C70 C71 H24 120.3 .
N6 C72 C71 119.8(6) .
N6 C72 C79 111.6(5) .
C71 C72 C79 128.5(6) .
N7 C73 C74 121.8(5) .
N7 C73 C68 115.7(5) .
C74 C73 C68 122.5(5) .
C75 C74 C73 119.4(6) .
C75 C74 H25 120.3 .
C73 C74 H25 120.3 .
C74 C75 C76 118.8(6) .
C74 C75 H26 120.6 .
C76 C75 H26 120.6 .
C77 C76 C75 118.7(6) .
C77 C76 H27 120.7 .
C75 C76 H27 120.7 .
N7 C77 C76 123.1(6) .
N7 C77 H28 118.4 .
C76 C77 H28 118.4 .
C83 C78 C79 118.4(6) .
C83 C78 Ru1 129.9(5) .
C79 C78 Ru1 111.5(4) .
C80 C79 C78 119.3(6) .
C80 C79 C72 123.7(6) .
C78 C79 C72 116.8(5) .
C81 C80 C79 120.9(6) .
C81 C80 H29 119.5 .
C79 C80 H29 119.5 .
C80 C81 C82 121.8(6) .
C80 C81 H30 119.1 .
C82 C81 H30 119.1 .
C83 C82 C81 117.0(6) .
C83 C82 C84 121.5(6) .
C81 C82 C84 121.4(6) .
C78 C83 C82 122.5(6) .
C78 C83 H31 118.7 .
C82 C83 H31 118.7 .
C86T C84 C85 125.4(15) .
C86T C84 C87T 112(2) .
C85 C84 C87T 48.7(13) .
C86T C84 C86 42.1(18) .
C85 C84 C86 111.8(10) .
C87T C84 C86 137.6(13) .
C86T C84 C82 119.9(14) .
C85 C84 C82 113.8(7) .
C87T C84 C82 113.9(12) .
C86 C84 C82 108.5(7) .
C86T C84 C87 66(2) .
C85 C84 C87 108.0(9) .
C87T C84 C87 61.2(14) .
C86 C84 C87 107.7(9) .
C82 C84 C87 106.7(7) .
C86T C84 C85T 101(2) .
C85 C84 C85T 51.4(13) .
C87T C84 C85T 98.8(17) .
C86 C84 C85T 66.2(13) .
C82 C84 C85T 108.0(10) .
C87 C84 C85T 144.8(11) .
C84 C85 H109 109.5 .
C84 C85 H110 109.5 .
C84 C85 H111 109.5 .
C84 C86 H88T 109.5 .
C84 C86 H113 109.5 .
C84 C86 H114 109.5 .
C84 C87 H115 109.5 .
C84 C87 H116 109.5 .
C84 C87 H117 109.5 .
C84 C85T H118 109.5 .
C84 C85T H119 109.5 .
H118 C85T H119 109.5 .
C84 C85T H120 109.5 .
H118 C85T H120 109.5 .
H119 C85T H120 109.5 .
C84 C87T H121 109.5 .
C84 C87T H122 109.5 .
H121 C87T H122 109.5 .
C84 C87T H123 109.5 .
H121 C87T H123 109.5 .
H122 C87T H123 109.5 .
C84 C86T H124 109.5 .
C84 C86T H125 109.5 .
H124 C86T H125 109.5 .
C84 C86T H126 109.5 .
H124 C86T H126 109.5 .
H125 C86T H126 109.5 .
O2 C90 C91 129.3(17) .
O2 C90 C92 114.2(15) .
C91 C90 C92 113(2) .
C90 C91 H97 109.5 .
C90 C91 H98 109.5 .
H97 C91 H98 109.5 .
C90 C91 H99 109.5 .
H97 C91 H99 109.5 .
H98 C91 H99 109.5 .
C90 C92 H100 109.5 .
C90 C92 H101 109.5 .
H100 C92 H101 109.5 .
C90 C92 H102 109.5 .
H100 C92 H102 109.5 .
H101 C92 H102 109.5 .
C94 C93 C95 112(2) .
C94 C93 O1 122.6(18) .
C95 C93 O1 118(2) .
C93 C94 H103 109.5 .
C93 C94 H104 109.5 .
H103 C94 H104 109.5 .
C93 C94 H105 109.5 .
H103 C94 H105 109.5 .
H104 C94 H105 109.5 .
C93 C95 H106 109.5 .
C93 C95 H107 109.5 .
H106 C95 H107 109.5 .
C93 C95 H108 109.5 .
H106 C95 H108 109.5 .
H107 C95 H108 109.5 .
C4 N1 C1 104.9(5) .
C9 N2 C6 110.5(5) .
C9 N2 H130 124.7 .
C6 N2 H130 124.7 .
C11 N3 C14 105.5(5) .
C16 N4 C19 108.5(5) .
C16 N4 H131 125.8 .
C19 N4 H131 125.8 .
C67 N5 C63 118.2(5) .
C67 N5 Ru1 127.2(4) .
C63 N5 Ru1 114.6(4) .
C68 N6 C72 120.7(5) .
C68 N6 Ru1 120.3(4) .
C72 N6 Ru1 119.0(4) .
C77 N7 C73 118.2(5) .
C77 N7 Ru1 128.8(4) .
C73 N7 Ru1 113.0(4) .
C89 C88 Cl3 107.6(19) .
C88 C89 Cl2 110.0(17) .
C89T C88T Cl4 82(2) .
C88T C89T Cl5 171(3) .
C88T C89T Cl4 53.7(12) .
Cl5 C89T Cl4 117(3) .
C88T Cl4 C89T 44.7(9) .
N6 Ru1 C78 80.8(2) .
N6 Ru1 N5 176.6(2) .
C78 Ru1 N5 101.1(2) .
N6 Ru1 N7 77.12(19) .
C78 Ru1 N7 155.4(2) .
N5 Ru1 N7 101.48(19) .
N6 Ru1 C20 96.8(2) .
C78 Ru1 C20 74.8(2) .
N5 Ru1 C20 81.1(2) .
N7 Ru1 C20 118.4(2) .
N6 Ru1 C1 97.2(2) .
C78 Ru1 C1 112.7(2) .
N5 Ru1 C1 79.5(2) .
N7 Ru1 C1 80.98(19) .
C20 Ru1 C1 38.3(2) .
N6 Ru1 Cl1 92.96(14) .
C78 Ru1 Cl1 85.82(17) .
N5 Ru1 Cl1 90.02(14) .
N7 Ru1 Cl1 84.59(13) .
C20 Ru1 Cl1 156.54(16) .
C1 Ru1 Cl1 160.02(15) .
C96 C97 O3 130(4) .
C96 C97 C98 126(4) .
O3 C97 C98 89(3) .
O4 C99 C99 115(3) 2_675

loop_
_geom_bond_atom_site_label_1
_geom_bond_atom_site_label_2
_geom_bond_distance
_geom_bond_site_symmetry_2
C1 N1 1.382(8) .
C1 C2 1.452(8) .
C1 C20 1.453(8) .
C1 Ru1 2.224(5) .
C2 C3 1.357(9) .
C2 C63 1.465(9) .
C3 C4 1.470(8) .
C3 H1 0.9300 .
C4 N1 1.340(7) .
C4 C5 1.450(8) .
C5 C6 1.387(9) .
C5 C21 1.498(8) .
C6 N2 1.384(8) .
C6 C7 1.451(9) .
C7 C8 1.358(10) .
C7 H2 0.9300 .
C8 C9 1.455(9) .
C8 H3 0.9300 .
C9 N2 1.380(8) .
C9 C10 1.385(9) .
C10 C11 1.436(9) .
C10 C35 1.509(9) .
C11 N3 1.352(8) .
C11 C12 1.450(9) .
C12 C13 1.351(10) .
C12 H4 0.9300 .
C13 C14 1.452(9) .
C13 H5 0.9300 .
C14 N3 1.383(8) .
C14 C15 1.405(9) .
C15 C16 1.444(8) .
C15 C49 1.493(8) .
C16 N4 1.361(7) .
C16 C17 1.383(9) .
C17 C18 1.375(9) .
C17 H6 0.9300 .
C18 C19 1.405(8) .
C18 H7 0.9300 .
C19 N4 1.371(8) .
C19 C20 1.437(8) .
C20 Ru1 2.199(5) .
C20 H8 0.9300 .
C21 C26 1.389(9) .
C21 C22 1.402(9) .
C22 C23 1.396(9) .
C22 H9 0.9300 .
C23 C24 1.404(11) .
C23 C27 1.536(10) .
C24 C25 1.401(11) .
C24 H10 0.9300 .
C25 C26 1.394(9) .
C25 C31 1.540(11) .
C26 H11 0.9300 .
C27 C29 1.531(11) .
C27 C28 1.534(13) .
C27 C30 1.537(15) .
C28 H127 0.9600 .
C28 H128 0.9600 .
C28 H129 0.9600 .
C29 H37 0.9600 .
C29 H38 0.9600 .
C29 H39 0.9600 .
C30 H40 0.9600 .
C30 H41 0.9600 .
C30 H42 0.9600 .
C31 C33 1.472(17) .
C31 C34 1.528(15) .
C31 C32 1.591(19) .
C32 H43 0.9600 .
C32 H44 0.9600 .
C32 H45 0.9600 .
C33 H46 0.9600 .
C33 H47 0.9600 .
C33 H48 0.9600 .
C34 H49 0.9600 .
C34 H50 0.9600 .
C34 H51 0.9600 .
C35 C36 1.392(10) .
C35 C40 1.398(11) .
C36 C37 1.384(9) .
C36 H12 0.9300 .
C37 C38 1.417(12) .
C37 C41 1.553(10) .
C38 C39 1.393(13) .
C38 H13 0.9300 .
C39 C40 1.396(12) .
C39 C45 1.562(14) .
C40 H14 0.9300 .
C41 C43 1.520(12) .
C41 C44 1.524(12) .
C41 C42 1.542(12) .
C42 H52 0.9600 .
C42 H53 0.9600 .
C42 H54 0.9600 .
C43 H55 0.9600 .
C43 H56 0.9600 .
C43 H57 0.9600 .
C44 H58 0.9600 .
C44 H59 0.9600 .
C44 H60 0.9600 .
C45 C48 1.48(2) .
C45 C46 1.480(17) .
C45 C47 1.54(2) .
C46 H61 0.9600 .
C46 H62 0.9600 .
C46 H63 0.9600 .
C47 H64 0.9600 .
C47 H65 0.9600 .
C47 H66 0.9600 .
C48 H67 0.9600 .
C48 H68 0.9600 .
C48 H69 0.9600 .
C49 C50 1.395(10) .
C49 C54 1.401(10) .
C50 C51 1.412(9) .
C50 H15 0.9300 .
C51 C52 1.384(11) .
C51 C55 1.534(12) .
C52 C53 1.398(12) .
C52 H16 0.9300 .
C53 C54 1.387(10) .
C53 C59 1.540(12) .
C54 H17 0.9300 .
C55 C56 1.545(11) .
C55 C57 1.548(11) .
C55 C58 1.557(14) .
C56 H70 0.9600 .
C56 H71 0.9600 .
C56 H72 0.9600 .
C57 H73 0.9600 .
C57 H74 0.9600 .
C57 H75 0.9600 .
C58 H76 0.9600 .
C58 H77 0.9600 .
C58 H78 0.9600 .
C59 C60 1.438(19) .
C59 C61 1.481(15) .
C59 C62 1.560(16) .
C60 H79 0.9600 .
C60 H80 0.9600 .
C60 H81 0.9600 .
C61 H82 0.9600 .
C61 H83 0.9600 .
C61 H84 0.9600 .
C62 H85 0.9600 .
C62 H86 0.9600 .
C62 H87 0.9600 .
C63 N5 1.369(8) .
C63 C64 1.380(8) .
C64 C65 1.395(9) .
C64 H18 0.9300 .
C65 C66 1.389(10) .
C65 H19 0.9300 .
C66 C67 1.383(9) .
C66 H20 0.9300 .
C67 N5 1.350(8) .
C67 H21 0.9300 .
C68 N6 1.364(8) .
C68 C69 1.384(9) .
C68 C73 1.484(8) .
C69 C70 1.390(10) .
C69 H22 0.9300 .
C70 C71 1.391(10) .
C70 H23 0.9300 .
C71 C72 1.387(9) .
C71 H24 0.9300 .
C72 N6 1.365(8) .
C72 C79 1.487(9) .
C73 N7 1.351(8) .
C73 C74 1.406(8) .
C74 C75 1.381(9) .
C74 H25 0.9300 .
C75 C76 1.399(10) .
C75 H26 0.9300 .
C76 C77 1.387(9) .
C76 H27 0.9300 .
C77 N7 1.348(8) .
C77 H28 0.9300 .
C78 C83 1.397(9) .
C78 C79 1.419(9) .
C78 Ru1 2.067(6) .
C79 C80 1.399(9) .
C80 C81 1.362(10) .
C80 H29 0.9300 .
C81 C82 1.415(10) .
C81 H30 0.9300 .
C82 C83 1.400(9) .
C82 C84 1.517(10) .
C83 H31 0.9300 .
C84 C86T 1.44(3) .
C84 C85 1.488(15) .
C84 C87T 1.50(3) .
C84 C86 1.501(13) .
C84 C87 1.588(14) .
C84 C85T 1.72(3) .
C85 H109 0.9600 .
C85 H110 0.9600 .
C85 H111 0.9600 .
C86 H88T 0.9600 .
C86 H113 0.9600 .
C86 H114 0.9600 .
C87 H115 0.9600 .
C87 H116 0.9600 .
C87 H117 0.9600 .
C85T H118 0.9600 .
C85T H119 0.9600 .
C85T H120 0.9600 .
C87T H121 0.9600 .
C87T H122 0.9600 .
C87T H123 0.9600 .
C86T H124 0.9600 .
C86T H125 0.9600 .
C86T H126 0.9600 .
C90 O2 1.40(3) .
C90 C91 1.43(2) .
C90 C92 1.44(2) .
C91 H97 0.9600 .
C91 H98 0.9600 .
C91 H99 0.9600 .
C92 H100 0.9600 .
C92 H101 0.9600 .
C92 H102 0.9600 .
C93 C94 1.38(2) .
C93 C95 1.47(3) .
C93 O1 1.48(3) .
C94 H103 0.9600 .
C94 H104 0.9600 .
C94 H105 0.9600 .
C95 H106 0.9600 .
C95 H107 0.9600 .
C95 H108 0.9600 .
N2 H130 0.8600 .
N4 H131 0.8600 .
N5 Ru1 2.111(5) .
N6 Ru1 1.992(5) .
N7 Ru1 2.178(5) .
Cl1 Ru1 2.4123(15) .
C88 C89 1.35(3) .
C88 Cl3 1.73(3) .
C89 Cl2 1.94(2) .
C88T C89T 1.533(10) .
C88T Cl4 1.757(10) .
C89T Cl5 1.756(10) .
C89T Cl4 2.16(4) .
O3 C97 1.55(3) .
C96 C97 1.33(4) .
C97 C98 1.74(6) .
O4 C99 1.65(3) .
C99 C99 1.66(5) 2_675

loop_
_geom_torsion_atom_site_label_1
_geom_torsion_atom_site_label_2
_geom_torsion_atom_site_label_3
_geom_torsion_atom_site_label_4
_geom_torsion
N1 C1 C2 C3 -0.4(6)
C20 C1 C2 C3 159.9(5)
Ru1 C1 C2 C3 -128.0(4)
N1 C1 C2 C63 169.9(5)
C20 C1 C2 C63 -29.8(8)
Ru1 C1 C2 C63 42.4(5)
C1 C2 C3 C4 1.8(6)
C63 C2 C3 C4 -166.6(6)
C2 C3 C4 N1 -2.8(7)
C2 C3 C4 C5 169.6(5)
N1 C4 C5 C6 9.6(9)
C3 C4 C5 C6 -161.8(6)
N1 C4 C5 C21 -175.9(5)
C3 C4 C5 C21 12.7(8)
C4 C5 C6 N2 -12.0(10)
C21 C5 C6 N2 173.7(6)
C4 C5 C6 C7 165.4(6)
C21 C5 C6 C7 -8.9(10)
N2 C6 C7 C8 3.3(8)
C5 C6 C7 C8 -174.4(7)
C6 C7 C8 C9 -4.1(8)
C7 C8 C9 N2 3.4(8)
C7 C8 C9 C10 -173.2(7)
N2 C9 C10 C11 -9.1(10)
C8 C9 C10 C11 166.8(7)
N2 C9 C10 C35 174.9(6)
C8 C9 C10 C35 -9.1(10)
C9 C10 C11 N3 6.4(11)
C35 C10 C11 N3 -177.5(6)
C9 C10 C11 C12 -167.7(6)
C35 C10 C11 C12 8.4(9)
N3 C11 C12 C13 -0.9(8)
C10 C11 C12 C13 173.9(6)
C11 C12 C13 C14 1.2(8)
C12 C13 C14 N3 -1.1(8)
C12 C13 C14 C15 176.4(6)
N3 C14 C15 C16 9.0(10)
C13 C14 C15 C16 -168.1(6)
N3 C14 C15 C49 -173.7(6)
C13 C14 C15 C49 9.2(10)
C14 C15 C16 N4 1.6(9)
C49 C15 C16 N4 -175.8(5)
C14 C15 C16 C17 177.0(6)
C49 C15 C16 C17 -0.3(9)
N4 C16 C17 C18 0.7(7)
C15 C16 C17 C18 -175.3(6)
C16 C17 C18 C19 0.2(7)
C17 C18 C19 N4 -1.0(7)
C17 C18 C19 C20 176.4(6)
N4 C19 C20 C1 -24.1(9)
C18 C19 C20 C1 159.0(6)
N4 C19 C20 Ru1 64.9(7)
C18 C19 C20 Ru1 -112.0(6)
N1 C1 C20 C19 4.3(9)
C2 C1 C20 C19 -153.1(5)
Ru1 C1 C20 C19 117.5(5)
N1 C1 C20 Ru1 -113.3(5)
C2 C1 C20 Ru1 89.4(5)
C6 C5 C21 C26 -117.8(7)
C4 C5 C21 C26 67.6(8)
C6 C5 C21 C22 63.6(8)
C4 C5 C21 C22 -111.0(7)
C26 C21 C22 C23 -2.2(10)
C5 C21 C22 C23 176.4(6)
C21 C22 C23 C24 2.0(10)
C21 C22 C23 C27 -178.7(6)
C22 C23 C24 C25 -1.0(11)
C27 C23 C24 C25 179.8(7)
C23 C24 C25 C26 0.1(12)
C23 C24 C25 C31 -178.5(8)
C22 C21 C26 C25 1.3(10)
C5 C21 C26 C25 -177.3(6)
C24 C25 C26 C21 -0.2(11)
C31 C25 C26 C21 178.3(8)
C22 C23 C27 C29 -101.6(8)
C24 C23 C27 C29 77.7(9)
C22 C23 C27 C28 141.1(9)
C24 C23 C27 C28 -39.7(11)
C22 C23 C27 C30 16.4(11)
C24 C23 C27 C30 -164.3(9)
C26 C25 C31 C33 -94.6(12)
C24 C25 C31 C33 83.9(12)
C26 C25 C31 C34 21.8(14)
C24 C25 C31 C34 -159.7(9)
C26 C25 C31 C32 133.8(11)
C24 C25 C31 C32 -47.7(14)
C9 C10 C35 C36 -112.9(7)
C11 C10 C35 C36 70.8(8)
C9 C10 C35 C40 73.3(9)
C11 C10 C35 C40 -103.1(8)
C40 C35 C36 C37 -1.2(11)
C10 C35 C36 C37 -175.2(6)
C35 C36 C37 C38 3.6(11)
C35 C36 C37 C41 177.8(6)
C36 C37 C38 C39 -3.8(15)
C41 C37 C38 C39 -178.1(10)
C37 C38 C39 C40 1.4(18)
C37 C38 C39 C45 -179.5(13)
C38 C39 C40 C35 1.1(17)
C45 C39 C40 C35 -178.0(12)
C36 C35 C40 C39 -1.2(14)
C10 C35 C40 C39 172.5(9)
C36 C37 C41 C43 -108.0(9)
C38 C37 C41 C43 66.0(11)
C36 C37 C41 C44 14.1(10)
C38 C37 C41 C44 -171.9(8)
C36 C37 C41 C42 133.8(7)
C38 C37 C41 C42 -52.1(10)
C38 C39 C45 C48 -124.4(14)
C40 C39 C45 C48 54.6(19)
C38 C39 C45 C46 -2(2)
C40 C39 C45 C46 176.6(15)
C38 C39 C45 C47 118.4(14)
C40 C39 C45 C47 -62.7(18)
C14 C15 C49 C50 -116.2(7)
C16 C15 C49 C50 61.3(8)
C14 C15 C49 C54 63.5(8)
C16 C15 C49 C54 -119.0(7)
C54 C49 C50 C51 -1.0(10)
C15 C49 C50 C51 178.7(6)
C49 C50 C51 C52 0.4(10)
C49 C50 C51 C55 -179.5(6)
C50 C51 C52 C53 1.2(10)
C55 C51 C52 C53 -178.8(7)
C51 C52 C53 C54 -2.2(11)
C51 C52 C53 C59 178.0(7)
C52 C53 C54 C49 1.6(11)
C59 C53 C54 C49 -178.7(7)
C50 C49 C54 C53 0.0(10)
C15 C49 C54 C53 -179.7(6)
C52 C51 C55 C56 -125.4(8)
C50 C51 C55 C56 54.6(10)
C52 C51 C55 C57 -4.9(11)
C50 C51 C55 C57 175.0(7)
C52 C51 C55 C58 115.8(8)
C50 C51 C55 C58 -64.3(9)
C54 C53 C59 C60 5.5(15)
C52 C53 C59 C60 -174.7(11)
C54 C53 C59 C61 -125.0(11)
C52 C53 C59 C61 54.8(13)
C54 C53 C59 C62 117.7(11)
C52 C53 C59 C62 -62.5(12)
C3 C2 C63 N5 136.1(7)
C1 C2 C63 N5 -31.1(7)
C3 C2 C63 C64 -45.7(10)
C1 C2 C63 C64 147.1(6)
N5 C63 C64 C65 3.0(9)
C2 C63 C64 C65 -175.0(5)
C63 C64 C65 C66 -0.7(9)
C64 C65 C66 C67 -2.1(9)
C65 C66 C67 N5 2.7(9)
N6 C68 C69 C70 0.2(8)
C73 C68 C69 C70 -177.2(5)
C68 C69 C70 C71 3.1(9)
C69 C70 C71 C72 -3.4(9)
C70 C71 C72 N6 0.3(9)
C70 C71 C72 C79 179.0(6)
N6 C68 C73 N7 0.0(7)
C69 C68 C73 N7 177.5(5)
N6 C68 C73 C74 -178.1(5)
C69 C68 C73 C74 -0.6(9)
N7 C73 C74 C75 -1.3(9)
C68 C73 C74 C75 176.7(5)
C73 C74 C75 C76 -0.7(9)
C74 C75 C76 C77 1.3(9)
C75 C76 C77 N7 0.0(9)
C83 C78 C79 C80 0.7(9)
Ru1 C78 C79 C80 176.9(5)
C83 C78 C79 C72 -175.2(5)
Ru1 C78 C79 C72 0.9(7)
N6 C72 C79 C80 179.9(6)
C71 C72 C79 C80 1.1(10)
N6 C72 C79 C78 -4.3(8)
C71 C72 C79 C78 176.9(6)
C78 C79 C80 C81 -1.3(10)
C72 C79 C80 C81 174.4(6)
C79 C80 C81 C82 0.7(10)
C80 C81 C82 C83 0.3(10)
C80 C81 C82 C84 -176.8(7)
C79 C78 C83 C82 0.3(9)
Ru1 C78 C83 C82 -175.1(5)
C81 C82 C83 C78 -0.9(9)
C84 C82 C83 C78 176.3(6)
C83 C82 C84 C86T 167(2)
C81 C82 C84 C86T -16(3)
C83 C82 C84 C85 -2.9(11)
C81 C82 C84 C85 174.2(9)
C83 C82 C84 C87T -56.5(17)
C81 C82 C84 C87T 120.5(16)
C83 C82 C84 C86 122.3(9)
C81 C82 C84 C86 -60.7(11)
C83 C82 C84 C87 -121.9(8)
C81 C82 C84 C87 55.1(9)
C83 C82 C84 C85T 52.1(14)
C81 C82 C84 C85T -130.8(13)
C5 C4 N1 C1 -169.8(5)
C3 C4 N1 C1 2.4(6)
C2 C1 N1 C4 -1.2(6)
C20 C1 N1 C4 -160.4(5)
Ru1 C1 N1 C4 114.1(4)
C10 C9 N2 C6 175.3(6)
C8 C9 N2 C6 -1.3(7)
C5 C6 N2 C9 176.7(6)
C7 C6 N2 C9 -1.1(7)
C10 C11 N3 C14 -174.4(6)
C12 C11 N3 C14 0.3(7)
C15 C14 N3 C11 -177.0(6)
C13 C14 N3 C11 0.5(7)
C17 C16 N4 C19 -1.3(6)
C15 C16 N4 C19 175.0(5)
C18 C19 N4 C16 1.4(6)
C20 C19 N4 C16 -176.0(5)
C66 C67 N5 C63 -0.5(8)
C66 C67 N5 Ru1 176.1(4)
C64 C63 N5 C67 -2.4(8)
C2 C63 N5 C67 175.9(5)
C64 C63 N5 Ru1 -179.4(4)
C2 C63 N5 Ru1 -1.1(6)
C69 C68 N6 C72 -3.2(8)
C73 C68 N6 C72 174.4(5)
C69 C68 N6 Ru1 174.9(4)
C73 C68 N6 Ru1 -7.5(6)
C71 C72 N6 C68 3.0(8)
C79 C72 N6 C68 -175.9(5)
C71 C72 N6 Ru1 -175.1(4)
C79 C72 N6 Ru1 5.9(6)
C76 C77 N7 C73 -1.9(8)
C76 C77 N7 Ru1 175.8(4)
C74 C73 N7 C77 2.6(8)
C68 C73 N7 C77 -175.6(5)
C74 C73 N7 Ru1 -175.5(4)
C68 C73 N7 Ru1 6.4(6)
Cl3 C88 C89 Cl2 174.9(12)
Cl4 C88T C89T Cl5 1(19)
Cl5 C89T Cl4 C88T -180(3)
C68 N6 Ru1 C78 177.5(4)
C72 N6 Ru1 C78 -4.4(4)
C68 N6 Ru1 N5 -58(3)
C72 N6 Ru1 N5 120(3)
C68 N6 Ru1 N7 8.4(4)
C72 N6 Ru1 N7 -173.5(5)
C68 N6 Ru1 C20 -109.2(4)
C72 N6 Ru1 C20 68.9(4)
C68 N6 Ru1 C1 -70.6(4)
C72 N6 Ru1 C1 107.5(4)
C68 N6 Ru1 Cl1 92.2(4)
C72 N6 Ru1 Cl1 -89.7(4)
C83 C78 Ru1 N6 177.3(6)
C79 C78 Ru1 N6 1.7(4)
C83 C78 Ru1 N5 0.2(6)
C79 C78 Ru1 N5 -175.5(4)
C83 C78 Ru1 N7 -156.3(5)
C79 C78 Ru1 N7 28.1(8)
C83 C78 Ru1 C20 77.6(6)
C79 C78 Ru1 C20 -98.0(4)
C83 C78 Ru1 C1 83.3(6)
C79 C78 Ru1 C1 -92.3(4)
C83 C78 Ru1 Cl1 -89.0(6)
C79 C78 Ru1 Cl1 95.3(4)
C67 N5 Ru1 N6 -171(3)
C63 N5 Ru1 N6 6(3)
C67 N5 Ru1 C78 -46.6(5)
C63 N5 Ru1 C78 130.0(4)
C67 N5 Ru1 N7 123.6(5)
C63 N5 Ru1 N7 -59.7(4)
C67 N5 Ru1 C20 -119.1(5)
C63 N5 Ru1 C20 57.6(4)
C67 N5 Ru1 C1 -158.0(5)
C63 N5 Ru1 C1 18.7(4)
C67 N5 Ru1 Cl1 39.1(5)
C63 N5 Ru1 Cl1 -144.2(4)
C77 N7 Ru1 N6 174.4(5)
C73 N7 Ru1 N6 -7.8(4)
C77 N7 Ru1 C78 147.6(6)
C73 N7 Ru1 C78 -34.6(7)
C77 N7 Ru1 N5 -8.8(5)
C73 N7 Ru1 N5 169.0(4)
C77 N7 Ru1 C20 -94.8(5)
C73 N7 Ru1 C20 83.0(4)
C77 N7 Ru1 C1 -86.0(5)
C73 N7 Ru1 C1 91.8(4)
C77 N7 Ru1 Cl1 80.1(5)
C73 N7 Ru1 Cl1 -102.1(4)
C19 C20 Ru1 N6 -26.0(5)
C1 C20 Ru1 N6 93.1(3)
C19 C20 Ru1 C78 52.6(5)
C1 C20 Ru1 C78 171.6(4)
C19 C20 Ru1 N5 156.7(5)
C1 C20 Ru1 N5 -84.2(3)
C19 C20 Ru1 N7 -104.9(5)
C1 C20 Ru1 N7 14.1(4)
C19 C20 Ru1 C1 -119.0(6)
C19 C20 Ru1 Cl1 87.8(6)
C1 C20 Ru1 Cl1 -153.1(3)
N1 C1 Ru1 N6 28.0(4)
C2 C1 Ru1 N6 149.3(4)
C20 C1 Ru1 N6 -91.8(3)
N1 C1 Ru1 C78 111.1(4)
C2 C1 Ru1 C78 -127.6(4)
C20 C1 Ru1 C78 -8.8(4)
N1 C1 Ru1 N5 -151.2(4)
C2 C1 Ru1 N5 -29.9(3)
C20 C1 Ru1 N5 88.9(3)
N1 C1 Ru1 N7 -47.6(4)
C2 C1 Ru1 N7 73.7(4)
C20 C1 Ru1 N7 -167.5(3)
N1 C1 Ru1 C20 119.9(6)
C2 C1 Ru1 C20 -118.8(5)
N1 C1 Ru1 Cl1 -91.9(6)
C2 C1 Ru1 Cl1 29.4(7)
C20 C1 Ru1 Cl1 148.2(4)
